data_4023571
loop_
_publ_author_name
'Roman V. Ashirov'
'Grigory A. Shamov'
'Olga A. Lodochnikova'
'I. A. Litvynov'
'Svetlana A. Appolonova'
'Vitaly V. Plemenkov'

_publ_contact_author_address
; Institute of Organic &  Physical Chemistry  
Arbuzov Str.8 420088 Kazan  Russia
;
_publ_contact_author_email olga@iopc.knc.ru
_publ_contact_author_fax '+7 8432 732253'
_publ_contact_author_name 'Lodochnikova O.A.'
_publ_contact_author_phone '+7 8432 727573'
_publ_section_title
;
 Tetramerization of 3-Methyl-cyclopropene-3-carbonitrile:
 A Novel CN-Alder-ene Reaction
;
_journal_name_full 'Journal of Organic Chemistry'
_journal_page_first 5985
_journal_page_last 5988
_journal_paper_doi 10.1021/jo8005254
_journal_volume 73
_journal_year 2008
_chemical_absolute_configuration unk
_chemical_formula_sum 'C20 H20 N4'
_chemical_formula_weight 316.40
_chemical_name_systematic
;
 ?
;
_space_group_IT_number 19
_symmetry_cell_setting orthorhombic
_symmetry_space_group_name_Hall 'P 2ac 2ab'
_symmetry_space_group_name_H-M 'P 21 21 21'
_atom_sites_solution_hydrogens geom
_atom_sites_solution_primary direct
_atom_sites_solution_secondary difmap
_audit_creation_method SHELXL-97
_cell_angle_alpha 90.00
_cell_angle_beta 90.00
_cell_angle_gamma 90.00
_cell_formula_units_Z 4
_cell_length_a 6.6748(5)
_cell_length_b 16.397(4)
_cell_length_c 16.741(6)
_cell_measurement_reflns_used 25
_cell_measurement_temperature 293(2)
_cell_volume 1832.2(8)
_computing_cell_refinement CAD4_(Enraf-Nonius,_1977)
_computing_data_collection CAD4_(Enraf-Nonius,_1977)
_computing_data_reduction process_MolEN_(Fair,_1990)
_computing_molecular_graphics 'PLATON (Spek, 1990)'
_computing_structure_refinement 'SHELXL-97 (Sheldrick, 1997)'
_computing_structure_solution Direct_methods_(SIR,_Burla_et_al.,_1989)
_diffrn_ambient_temperature 293(2)
_diffrn_measured_fraction_theta_full 0.976
_diffrn_measured_fraction_theta_max 0.976
_diffrn_radiation_monochromator graphite
_diffrn_radiation_source 'fine-focus sealed tube'
_diffrn_radiation_type CuK\a
_diffrn_radiation_wavelength 1.54184
_diffrn_reflns_av_R_equivalents 0.1477
_diffrn_reflns_av_sigmaI/netI 0.1010
_diffrn_reflns_limit_h_max 7
_diffrn_reflns_limit_h_min -8
_diffrn_reflns_limit_k_max 20
_diffrn_reflns_limit_k_min 0
_diffrn_reflns_limit_l_max 20
_diffrn_reflns_limit_l_min 0
_diffrn_reflns_number 3650
_diffrn_reflns_theta_full 74.33
_diffrn_reflns_theta_max 74.33
_diffrn_reflns_theta_min 3.77
_exptl_absorpt_coefficient_mu 0.546
_exptl_absorpt_correction_T_max 0.8986
_exptl_absorpt_correction_T_min 0.8532
_exptl_absorpt_correction_type psi-scan
_exptl_crystal_colour colorless
_exptl_crystal_density_diffrn 1.147
_exptl_crystal_density_method 'not measured'
_exptl_crystal_description plates
_exptl_crystal_F_000 672
_exptl_crystal_size_max 0.30
_exptl_crystal_size_mid 0.20
_exptl_crystal_size_min 0.20
_refine_diff_density_max 0.195
_refine_diff_density_min -0.230
_refine_diff_density_rms 0.056
_refine_ls_abs_structure_details 'Flack H D (1983), Acta Cryst. A39, 876-881'
_refine_ls_abs_structure_Flack 0.0(17)
_refine_ls_extinction_method none
_refine_ls_goodness_of_fit_ref 0.956
_refine_ls_hydrogen_treatment constr
_refine_ls_matrix_type full
_refine_ls_number_parameters 221
_refine_ls_number_reflns 3437
_refine_ls_number_restraints 0
_refine_ls_restrained_S_all 0.956
_refine_ls_R_factor_all 0.1639
_refine_ls_R_factor_gt 0.0774
_refine_ls_shift/su_max 0.004
_refine_ls_shift/su_mean 0.001
_refine_ls_structure_factor_coef Fsqd
_refine_ls_weighting_details 'calc w=1/[\s^2^(Fo^2^)+(0.1181P)^2^+0.0000P] where P=(Fo^2^+2Fc^2^)/3'
_refine_ls_weighting_scheme calc
_refine_ls_wR_factor_gt 0.1725
_refine_ls_wR_factor_ref 0.2137
_reflns_number_gt 1875
_reflns_number_total 3437
_reflns_threshold_expression >2sigma(I)
_cod_data_source_file jo8005254-File001.cif
_cod_data_source_block plem26
_cod_database_code 4023571

loop_
_symmetry_equiv_pos_as_xyz
'x, y, z'
'-x+1/2, -y, z+1/2'
'x+1/2, -y+1/2, -z'
'-x, y+1/2, -z+1/2'

loop_
_atom_site_label
_atom_site_type_symbol
_atom_site_fract_x
_atom_site_fract_y
_atom_site_fract_z
_atom_site_U_iso_or_equiv
_atom_site_adp_type
_atom_site_occupancy
_atom_site_symmetry_multiplicity
_atom_site_calc_flag
_atom_site_refinement_flags
_atom_site_disorder_assembly
_atom_site_disorder_group
C2 C 0.8099(7) 0.8038(2) 0.7269(2) 0.0427(10) Uani 1 1 d . . .
C11 C 1.0166(7) 0.7945(3) 0.6946(2) 0.0466(10) Uani 1 1 d . . .
H11 H 1.0850 0.8463 0.6844 0.056 Uiso 1 1 calc R . .
C6 C 0.7979(7) 0.9569(3) 0.8844(3) 0.0502(10) Uani 1 1 d . . .
C17 C 0.7045(7) 0.6150(2) 0.8761(2) 0.0479(10) Uani 1 1 d . . .
C16 C 0.6437(7) 0.6633(3) 0.8022(2) 0.0505(11) Uani 1 1 d . . .
H16 H 0.6113 0.6314 0.7544 0.061 Uiso 1 1 calc R . .
C4 C 0.7962(8) 0.8655(2) 0.8879(2) 0.0501(11) Uani 1 1 d . . .
H4 H 0.7261 0.8436 0.9347 0.060 Uiso 1 1 calc R . .
N15 N 0.8003(9) 0.6187(3) 0.6023(3) 0.0834(15) Uani 1 1 d . . .
C9 C 1.1561(8) 0.9099(3) 0.8594(3) 0.0606(12) Uani 1 1 d . . .
C1 C 0.7814(7) 0.8135(2) 0.8168(2) 0.0434(9) Uani 1 1 d . . .
C18 C 0.5039(7) 0.6536(3) 0.8725(3) 0.0563(12) Uani 1 1 d . . .
H18A H 0.4806 0.7010 0.9059 0.068 Uiso 1 1 calc R . .
H18B H 0.3888 0.6181 0.8660 0.068 Uiso 1 1 calc R . .
C13 C 1.1502(7) 0.7285(3) 0.7187(3) 0.0532(12) Uani 1 1 d . . .
H13A H 1.0986 0.6886 0.7562 0.064 Uiso 1 1 calc R . .
H13B H 1.2911 0.7415 0.7254 0.064 Uiso 1 1 calc R . .
C12 C 1.0675(7) 0.7270(3) 0.6340(3) 0.0517(11) Uani 1 1 d . . .
N20 N 0.9660(9) 0.6857(3) 0.9660(3) 0.0861(16) Uani 1 1 d . . .
N9 N 1.2979(8) 0.9094(4) 0.8199(3) 0.0897(15) Uani 1 1 d . . .
C15 C 0.9172(8) 0.6672(3) 0.6172(3) 0.0535(12) Uani 1 1 d . . .
C3 C 0.7282(7) 0.7437(3) 0.7886(2) 0.0457(10) Uani 1 1 d . . .
C20 C 0.8497(9) 0.6545(3) 0.9271(3) 0.0615(13) Uani 1 1 d . . .
C5 C 0.9830(7) 0.9119(3) 0.9083(2) 0.0527(11) Uani 1 1 d . . .
H5 H 1.0120 0.9143 0.9656 0.063 Uiso 1 1 calc R . .
C10 C 0.6673(8) 0.8447(3) 0.6693(3) 0.0597(13) Uani 1 1 d . . .
H10A H 0.5445 0.8575 0.6964 0.090 Uiso 1 1 calc R . .
H10B H 0.6399 0.8087 0.6255 0.090 Uiso 1 1 calc R . .
H10C H 0.7269 0.8940 0.6495 0.090 Uiso 1 1 calc R . .
N8 N 0.8049(10) 1.0243(3) 0.7450(3) 0.0946(17) Uani 1 1 d . . .
C8 C 0.7999(9) 0.9941(3) 0.8066(3) 0.0617(13) Uani 1 1 d . . .
C14 C 1.2029(10) 0.7471(4) 0.5655(3) 0.0784(17) Uani 1 1 d . . .
H14A H 1.2923 0.7903 0.5807 0.118 Uiso 1 1 calc R . .
H14B H 1.1241 0.7643 0.5205 0.118 Uiso 1 1 calc R . .
H14C H 1.2793 0.6997 0.5512 0.118 Uiso 1 1 calc R . .
C7 C 0.6842(11) 1.0055(3) 0.9467(4) 0.0810(18) Uani 1 1 d . . .
H7A H 0.6860 0.9766 0.9966 0.121 Uiso 1 1 calc R . .
H7B H 0.5482 1.0128 0.9296 0.121 Uiso 1 1 calc R . .
H7C H 0.7465 1.0578 0.9535 0.121 Uiso 1 1 calc R . .
C19 C 0.7266(11) 0.5233(3) 0.8697(3) 0.0798(18) Uani 1 1 d . . .
H19A H 0.6348 0.5028 0.8303 0.120 Uiso 1 1 calc R . .
H19B H 0.6978 0.4988 0.9204 0.120 Uiso 1 1 calc R . .
H19C H 0.8612 0.5101 0.8541 0.120 Uiso 1 1 calc R . .

loop_
_atom_site_aniso_label
_atom_site_aniso_U_11
_atom_site_aniso_U_22
_atom_site_aniso_U_33
_atom_site_aniso_U_23
_atom_site_aniso_U_13
_atom_site_aniso_U_12
C2 0.049(3) 0.048(2) 0.0309(17) -0.0013(16) 0.0014(18) -0.007(2)
C11 0.053(3) 0.045(2) 0.042(2) -0.0055(17) 0.0037(19) -0.005(2)
C6 0.052(3) 0.045(2) 0.053(2) -0.0053(18) 0.005(2) 0.000(2)
C17 0.054(3) 0.049(2) 0.041(2) 0.0032(17) 0.005(2) -0.005(2)
C16 0.054(3) 0.059(3) 0.038(2) 0.0018(19) -0.0048(19) -0.012(2)
C4 0.070(3) 0.044(2) 0.036(2) -0.0042(17) 0.008(2) -0.010(2)
N15 0.106(4) 0.068(3) 0.076(3) -0.005(2) -0.009(3) -0.028(3)
C9 0.055(3) 0.070(3) 0.057(3) -0.012(2) -0.007(2) -0.002(3)
C1 0.046(3) 0.048(2) 0.0363(19) 0.0033(17) 0.0045(18) -0.002(2)
C18 0.054(3) 0.063(3) 0.052(2) 0.004(2) 0.002(2) -0.014(2)
C13 0.052(3) 0.064(3) 0.044(2) 0.002(2) -0.007(2) 0.006(2)
C12 0.054(3) 0.058(3) 0.044(2) -0.002(2) 0.004(2) 0.002(2)
N20 0.088(4) 0.091(3) 0.079(3) 0.005(3) -0.040(3) -0.006(3)
N9 0.062(3) 0.116(4) 0.091(3) -0.024(3) 0.001(3) -0.006(3)
C15 0.066(3) 0.048(3) 0.047(2) -0.003(2) 0.000(2) 0.001(2)
C3 0.046(3) 0.051(2) 0.040(2) 0.0025(17) 0.0001(18) -0.007(2)
C20 0.064(4) 0.057(3) 0.063(3) 0.008(2) -0.021(3) 0.005(3)
C5 0.063(3) 0.060(3) 0.036(2) -0.0053(19) 0.000(2) 0.002(2)
C10 0.068(3) 0.065(3) 0.046(2) 0.007(2) -0.004(2) 0.008(3)
N8 0.122(5) 0.071(3) 0.091(4) 0.014(3) -0.016(3) -0.008(3)
C8 0.079(4) 0.042(2) 0.065(3) 0.006(2) -0.005(3) -0.004(2)
C14 0.074(4) 0.100(4) 0.062(3) -0.017(3) 0.021(3) -0.016(3)
C7 0.082(4) 0.067(3) 0.094(4) -0.025(3) 0.027(3) -0.006(3)
C19 0.123(5) 0.052(3) 0.065(3) 0.005(2) 0.010(3) -0.005(3)

loop_
_atom_type_symbol
_atom_type_description
_atom_type_scat_dispersion_real
_atom_type_scat_dispersion_imag
_atom_type_scat_source
C C 0.0181 0.0091 'International Tables Vol C Tables 4.2.6.8 and 6.1.1.4'
H H 0.0000 0.0000 'International Tables Vol C Tables 4.2.6.8 and 6.1.1.4'
N N 0.0311 0.0180 'International Tables Vol C Tables 4.2.6.8 and 6.1.1.4'

loop_
_geom_angle_atom_site_label_1
_geom_angle_atom_site_label_2
_geom_angle_atom_site_label_3
_geom_angle
_geom_angle_site_symmetry_1
_geom_angle_site_symmetry_3
_geom_angle_publ_flag
C11 C2 C10 113.4(4) . . ?
C11 C2 C1 119.0(4) . . ?
C10 C2 C1 120.3(4) . . ?
C11 C2 C3 120.7(4) . . ?
C10 C2 C3 119.5(4) . . ?
C1 C2 C3 49.9(2) . . ?
C13 C11 C2 122.8(4) . . ?
C13 C11 C12 61.0(3) . . ?
C2 C11 C12 121.1(4) . . ?
C13 C11 H11 114.0 . . ?
C2 C11 H11 114.0 . . ?
C12 C11 H11 114.0 . . ?
C8 C6 C5 116.3(4) . . ?
C8 C6 C4 117.3(3) . . ?
C5 C6 C4 60.1(3) . . ?
C8 C6 C7 113.9(4) . . ?
C5 C6 C7 119.3(4) . . ?
C4 C6 C7 119.6(4) . . ?
C20 C17 C18 116.0(4) . . ?
C20 C17 C19 114.9(4) . . ?
C18 C17 C19 120.6(4) . . ?
C20 C17 C16 115.2(4) . . ?
C18 C17 C16 60.3(3) . . ?
C19 C17 C16 119.0(4) . . ?
C3 C16 C18 117.2(4) . . ?
C3 C16 C17 119.7(4) . . ?
C18 C16 C17 58.5(3) . . ?
C3 C16 H16 116.3 . . ?
C18 C16 H16 116.3 . . ?
C17 C16 H16 116.3 . . ?
C1 C4 C6 123.3(4) . . ?
C1 C4 C5 122.3(4) . . ?
C6 C4 C5 59.7(3) . . ?
C1 C4 H4 113.7 . . ?
C6 C4 H4 113.7 . . ?
C5 C4 H4 113.7 . . ?
N9 C9 C5 179.0(6) . . ?
C3 C1 C4 146.3(4) . . ?
C3 C1 C2 65.2(3) . . ?
C4 C1 C2 148.5(4) . . ?
C17 C18 C16 61.2(3) . . ?
C17 C18 H18A 117.6 . . ?
C16 C18 H18A 117.6 . . ?
C17 C18 H18B 117.6 . . ?
C16 C18 H18B 117.6 . . ?
H18A C18 H18B 114.8 . . ?
C11 C13 C12 62.1(3) . . ?
C11 C13 H13A 117.6 . . ?
C12 C13 H13A 117.6 . . ?
C11 C13 H13B 117.6 . . ?
C12 C13 H13B 117.6 . . ?
H13A C13 H13B 114.6 . . ?
C15 C12 C14 115.1(4) . . ?
C15 C12 C13 116.6(4) . . ?
C14 C12 C13 119.4(4) . . ?
C15 C12 C11 117.9(4) . . ?
C14 C12 C11 118.7(4) . . ?
C13 C12 C11 56.9(3) . . ?
N15 C15 C12 178.3(5) . . ?
C1 C3 C16 149.0(4) . . ?
C1 C3 C2 64.9(3) . . ?
C16 C3 C2 146.1(4) . . ?
N20 C20 C17 178.7(6) . . ?
C9 C5 C6 122.2(4) . . ?
C9 C5 C4 122.4(4) . . ?
C6 C5 C4 60.1(3) . . ?
C9 C5 H5 113.9 . . ?
C6 C5 H5 113.9 . . ?
C4 C5 H5 113.9 . . ?
C2 C10 H10A 109.5 . . ?
C2 C10 H10B 109.5 . . ?
H10A C10 H10B 109.5 . . ?
C2 C10 H10C 109.5 . . ?
H10A C10 H10C 109.5 . . ?
H10B C10 H10C 109.5 . . ?
N8 C8 C6 178.8(7) . . ?
C12 C14 H14A 109.5 . . ?
C12 C14 H14B 109.5 . . ?
H14A C14 H14B 109.5 . . ?
C12 C14 H14C 109.5 . . ?
H14A C14 H14C 109.5 . . ?
H14B C14 H14C 109.5 . . ?
C6 C7 H7A 109.5 . . ?
C6 C7 H7B 109.5 . . ?
H7A C7 H7B 109.5 . . ?
C6 C7 H7C 109.5 . . ?
H7A C7 H7C 109.5 . . ?
H7B C7 H7C 109.5 . . ?
C17 C19 H19A 109.5 . . ?
C17 C19 H19B 109.5 . . ?
H19A C19 H19B 109.5 . . ?
C17 C19 H19C 109.5 . . ?
H19A C19 H19C 109.5 . . ?
H19B C19 H19C 109.5 . . ?

loop_
_geom_bond_atom_site_label_1
_geom_bond_atom_site_label_2
_geom_bond_distance
_geom_bond_site_symmetry_2
_geom_bond_publ_flag
C2 C11 1.489(6) . ?
C2 C10 1.512(6) . ?
C2 C1 1.525(5) . ?
C2 C3 1.529(6) . ?
C11 C13 1.459(6) . ?
C11 C12 1.539(6) . ?
C11 H11 0.9800 . ?
C6 C8 1.438(6) . ?
C6 C5 1.493(7) . ?
C6 C4 1.500(5) . ?
C6 C7 1.516(6) . ?
C17 C20 1.445(7) . ?
C17 C18 1.483(7) . ?
C17 C19 1.515(6) . ?
C17 C16 1.524(6) . ?
C16 C3 1.451(6) . ?
C16 C18 1.511(6) . ?
C16 H16 0.9800 . ?
C4 C1 1.469(5) . ?
C4 C5 1.500(7) . ?
C4 H4 0.9800 . ?
N15 C15 1.141(6) . ?
C9 N9 1.154(7) . ?
C9 C5 1.416(7) . ?
C1 C3 1.287(6) . ?
C18 H18A 0.9700 . ?
C18 H18B 0.9700 . ?
C13 C12 1.522(6) . ?
C13 H13A 0.9700 . ?
C13 H13B 0.9700 . ?
C12 C15 1.431(7) . ?
C12 C14 1.497(7) . ?
N20 C20 1.135(6) . ?
C5 H5 0.9800 . ?
C10 H10A 0.9600 . ?
C10 H10B 0.9600 . ?
C10 H10C 0.9600 . ?
N8 C8 1.145(6) . ?
C14 H14A 0.9600 . ?
C14 H14B 0.9600 . ?
C14 H14C 0.9600 . ?
C7 H7A 0.9600 . ?
C7 H7B 0.9600 . ?
C7 H7C 0.9600 . ?
C19 H19A 0.9600 . ?
C19 H19B 0.9600 . ?
C19 H19C 0.9600 . ?

loop_
_geom_torsion_atom_site_label_1
_geom_torsion_atom_site_label_2
_geom_torsion_atom_site_label_3
_geom_torsion_atom_site_label_4
_geom_torsion
_geom_torsion_site_symmetry_1
_geom_torsion_site_symmetry_2
_geom_torsion_site_symmetry_3
_geom_torsion_site_symmetry_4
_geom_torsion_publ_flag
C10 C2 C11 C13 -151.1(4) . . . . ?
C1 C2 C11 C13 58.7(5) . . . . ?
C3 C2 C11 C13 0.6(6) . . . . ?
C10 C2 C11 C12 -77.7(5) . . . . ?
C1 C2 C11 C12 132.2(4) . . . . ?
C3 C2 C11 C12 74.1(5) . . . . ?
C20 C17 C16 C3 -1.3(6) . . . . ?
C18 C17 C16 C3 105.6(5) . . . . ?
C19 C17 C16 C3 -143.7(5) . . . . ?
C20 C17 C16 C18 -106.8(5) . . . . ?
C19 C17 C16 C18 110.7(5) . . . . ?
C8 C6 C4 C1 -4.7(7) . . . . ?
C5 C6 C4 C1 -110.9(5) . . . . ?
C7 C6 C4 C1 140.2(5) . . . . ?
C8 C6 C4 C5 106.2(5) . . . . ?
C7 C6 C4 C5 -108.9(5) . . . . ?
C6 C4 C1 C3 -154.5(7) . . . . ?
C5 C4 C1 C3 132.8(7) . . . . ?
C6 C4 C1 C2 22.4(11) . . . . ?
C5 C4 C1 C2 -50.2(10) . . . . ?
C11 C2 C1 C3 -107.2(5) . . . . ?
C10 C2 C1 C3 104.7(5) . . . . ?
C11 C2 C1 C4 74.6(9) . . . . ?
C10 C2 C1 C4 -73.4(10) . . . . ?
C3 C2 C1 C4 -178.1(9) . . . . ?
C20 C17 C18 C16 105.5(4) . . . . ?
C19 C17 C18 C16 -108.1(4) . . . . ?
C3 C16 C18 C17 -109.8(4) . . . . ?
C2 C11 C13 C12 110.2(4) . . . . ?
C11 C13 C12 C15 -107.3(4) . . . . ?
C11 C13 C12 C14 106.9(5) . . . . ?
C13 C11 C12 C15 105.1(5) . . . . ?
C2 C11 C12 C15 -7.8(6) . . . . ?
C13 C11 C12 C14 -108.2(5) . . . . ?
C2 C11 C12 C14 139.0(5) . . . . ?
C2 C11 C12 C13 -112.9(5) . . . . ?
C14 C12 C15 N15 22(19) . . . . ?
C13 C12 C15 N15 -125(19) . . . . ?
C11 C12 C15 N15 170(19) . . . . ?
C4 C1 C3 C16 0.1(14) . . . . ?
C2 C1 C3 C16 -178.2(9) . . . . ?
C4 C1 C3 C2 178.2(9) . . . . ?
C18 C16 C3 C1 25.6(10) . . . . ?
C17 C16 C3 C1 -41.8(10) . . . . ?
C18 C16 C3 C2 -151.4(6) . . . . ?
C17 C16 C3 C2 141.1(6) . . . . ?
C11 C2 C3 C1 103.7(4) . . . . ?
C10 C2 C3 C1 -106.3(4) . . . . ?
C11 C2 C3 C16 -78.0(8) . . . . ?
C10 C2 C3 C16 72.0(8) . . . . ?
C1 C2 C3 C16 178.3(8) . . . . ?
C18 C17 C20 N20 -120(25) . . . . ?
C19 C17 C20 N20 91(25) . . . . ?
C16 C17 C20 N20 -53(25) . . . . ?
N9 C9 C5 C6 74(36) . . . . ?
N9 C9 C5 C4 146(35) . . . . ?
C8 C6 C5 C9 3.7(7) . . . . ?
C4 C6 C5 C9 111.6(5) . . . . ?
C7 C6 C5 C9 -139.1(5) . . . . ?
C8 C6 C5 C4 -107.9(4) . . . . ?
C7 C6 C5 C4 109.3(5) . . . . ?
C1 C4 C5 C9 1.2(7) . . . . ?
C6 C4 C5 C9 -111.3(5) . . . . ?
C1 C4 C5 C6 112.5(5) . . . . ?
C5 C6 C8 N8 -45(28) . . . . ?
C4 C6 C8 N8 -113(28) . . . . ?
C7 C6 C8 N8 100(28) . . . . ?

loop_
_cod_related_entry_id
_cod_related_entry_database
_cod_related_entry_code
1 ChemSpider 30658709
